data_7211674
loop_
_publ_author_name
'Pramanik, Avijit'
'Majumdar, Subhojit'
'Das, Gopal'

_publ_section_title
;
 Aryl azo imidazoles assisted assembly of anion/anion--water through salt
 formation
;
_journal_issue 1
_journal_name_full CrystEngComm
_journal_page_first 250
_journal_paper_doi 10.1039/b912454c
_journal_volume 12
_journal_year 2010
_chemical_formula_sum 'C9 H10 Cl I N4 O5'
_chemical_formula_weight 416.56
_chemical_name_systematic
;
?
;
_space_group_IT_number 14
_symmetry_cell_setting monoclinic
_symmetry_space_group_name_Hall '-P 2yn'
_symmetry_space_group_name_H-M 'P 1 21/n 1'
_atom_sites_solution_hydrogens geom
_atom_sites_solution_primary direct
_atom_sites_solution_secondary difmap
_audit_creation_method SHELXL-97
_cell_angle_alpha 90.00
_cell_angle_beta 95.3470(10)
_cell_angle_gamma 90.00
_cell_formula_units_Z 4
_cell_length_a 5.60440(10)
_cell_length_b 8.8412(2)
_cell_length_c 29.3023(6)
_cell_measurement_reflns_used 7085
_cell_measurement_temperature 298(2)
_cell_measurement_theta_max 27.91
_cell_measurement_theta_min 2.69
_cell_volume 1445.60(5)
_computing_cell_refinement 'Bruker SMART'
_computing_data_collection 'Bruker SMART'
_computing_data_reduction 'Bruker SAINT'
_computing_molecular_graphics 'Bruker SHELXTL'
_computing_publication_material 'Bruker SHELXTL'
_computing_structure_refinement 'SHELXL-97 (Sheldrick, 1997)'
_computing_structure_solution 'SHELXS-97 (Sheldrick, 1990)'
_diffrn_ambient_temperature 298(2)
_diffrn_measured_fraction_theta_full 0.979
_diffrn_measured_fraction_theta_max 0.989
_diffrn_measurement_device_type 'CCD area detector'
_diffrn_measurement_method 'phi and omega scans'
_diffrn_radiation_monochromator graphite
_diffrn_radiation_source 'fine-focus sealed tube'
_diffrn_radiation_type MoK\a
_diffrn_radiation_wavelength 0.71073
_diffrn_reflns_av_R_equivalents 0.0213
_diffrn_reflns_av_sigmaI/netI 0.0174
_diffrn_reflns_limit_h_max 7
_diffrn_reflns_limit_h_min -6
_diffrn_reflns_limit_k_max 11
_diffrn_reflns_limit_k_min -11
_diffrn_reflns_limit_l_max 38
_diffrn_reflns_limit_l_min -39
_diffrn_reflns_number 15694
_diffrn_reflns_theta_full 28.34
_diffrn_reflns_theta_max 28.34
_diffrn_reflns_theta_min 1.40
_exptl_absorpt_coefficient_mu 2.426
_exptl_absorpt_correction_T_max 0.501
_exptl_absorpt_correction_T_min 0.389
_exptl_absorpt_correction_type multi-scan
_exptl_absorpt_process_details 'SADABS (Sheldrick, 1997)'
_exptl_crystal_colour red
_exptl_crystal_density_diffrn 1.919
_exptl_crystal_density_method 'not measured'
_exptl_crystal_description reactangular
_exptl_crystal_F_000 1101
_exptl_crystal_size_max 0.41
_exptl_crystal_size_mid 0.36
_exptl_crystal_size_min 0.29
_refine_diff_density_max 0.631
_refine_diff_density_min -0.655
_refine_diff_density_rms 0.105
_refine_ls_extinction_method none
_refine_ls_goodness_of_fit_ref 1.028
_refine_ls_matrix_type full
_refine_ls_number_parameters 197
_refine_ls_number_reflns 3537
_refine_ls_number_restraints 0
_refine_ls_restrained_S_all 1.028
_refine_ls_R_factor_all 0.0485
_refine_ls_R_factor_gt 0.0356
_refine_ls_shift/su_max 0.016
_refine_ls_shift/su_mean 0.177
_refine_ls_structure_factor_coef Fsqd
_refine_ls_weighting_details 'calc w=1/[\s^2^(Fo^2^)+(0.0555P)^2^+0.7526P] where P=(Fo^2^+2Fc^2^)/3'
_refine_ls_weighting_scheme calc
_refine_ls_wR_factor_gt 0.0963
_refine_ls_wR_factor_ref 0.1054
_reflns_number_gt 2712
_reflns_number_total 3537
_reflns_threshold_expression >2sigma(I)
_cod_data_source_file b912454c.txt
_cod_data_source_block salt3
_cod_depositor_comments
;
The following automatic conversions were performed:

'_symmetry_cell_setting' value 'Monoclinic' changed to 'monoclinic'
according to /home/saulius/struct/CIF-dictionaries/cif_core.dic
dictionary named 'cif_core.dic' version 2.4.2 from
2011-04-26.

'_exptl_absorpt_correction_type' value 'Multi-Scan'
changed to 'multi-scan' according to
/home/saulius/struct/CIF-dictionaries/cif_core.dic dictionary named
'cif_core.dic' version 2.4.2 from 2011-04-26.

Automatic conversion script
Id: cif_fix_values 1891 2012-01-12 08:04:46Z andrius 
;
_cod_original_sg_symbol_H-M 'P2(1)/n '
_cod_database_code 7211674

loop_
_symmetry_equiv_pos_as_xyz
'x, y, z'
'-x+1/2, y+1/2, -z+1/2'
'-x, -y, -z'
'x-1/2, -y-1/2, z-1/2'

loop_
_atom_site_label
_atom_site_type_symbol
_atom_site_fract_x
_atom_site_fract_y
_atom_site_fract_z
_atom_site_U_iso_or_equiv
_atom_site_adp_type
_atom_site_occupancy
_atom_site_symmetry_multiplicity
_atom_site_calc_flag
_atom_site_refinement_flags
I1 I 1.19287(5) 0.19985(3) 0.228248(9) 0.07237(13) Uani 1 1 d .
Cl1 Cl 0.48367(16) 0.19049(9) 0.55762(3) 0.0619(2) Uani 1 1 d .
C1 C 0.9602(6) 0.2074(4) 0.28011(12) 0.0564(8) Uani 1 1 d .
C4 C 0.6950(6) 0.3494(4) 0.32307(13) 0.0617(8) Uani 1 1 d .
H4 H 0.6274 0.4411 0.3306 0.074 Uiso 1 1 calc R
C5 C 0.8593(7) 0.3450(4) 0.29137(14) 0.0636(8) Uani 1 1 d .
H5 H 0.9037 0.4337 0.2773 0.076 Uiso 1 1 calc R
C2 C 0.9004(7) 0.0761(4) 0.30189(13) 0.0699(9) Uani 1 1 d .
H2 H 0.9719 -0.0152 0.2951 0.084 Uiso 1 1 calc R
C3 C 0.7339(7) 0.0811(4) 0.33375(12) 0.0681(9) Uani 1 1 d .
H3 H 0.6923 -0.0072 0.3484 0.082 Uiso 1 1 calc R
C6 C 0.6292(6) 0.2165(4) 0.34395(11) 0.0541(7) Uani 1 1 d .
N1 N 0.4541(6) 0.2081(3) 0.37548(10) 0.0570(7) Uani 1 1 d .
C7 C 0.1750(6) 0.3168(4) 0.41180(11) 0.0543(7) Uani 1 1 d .
N3 N 0.3450(5) 0.3303(3) 0.38035(10) 0.0563(6) Uani 1 1 d .
C9 C -0.1178(6) 0.3849(4) 0.45198(12) 0.0611(8) Uani 1 1 d .
H9 H -0.2367 0.4426 0.4637 0.073 Uiso 1 1 calc R
C8 C -0.0592(7) 0.2400(5) 0.46314(14) 0.0656(9) Uani 1 1 d .
H8 H -0.1289 0.1797 0.4842 0.079 Uiso 1 1 calc R
N5 N 0.1214(6) 0.1996(3) 0.43755(11) 0.0610(7) Uani 1 1 d .
N4 N 0.0308(5) 0.4300(4) 0.42023(11) 0.0586(7) Uani 1 1 d .
O5 O 0.9964(7) 0.6935(3) 0.36871(12) 0.0809(8) Uani 1 1 d .
O2 O 0.7010(6) 0.1081(4) 0.55794(14) 0.1056(11) Uani 1 1 d .
O1 O 0.4760(8) 0.2541(6) 0.60199(15) 0.1332(15) Uani 1 1 d .
O3 O 0.4816(8) 0.3063(4) 0.52478(15) 0.1095(12) Uani 1 1 d .
O4 O 0.2811(6) 0.0985(4) 0.54941(15) 0.1188(13) Uani 1 1 d .
H1O H 1.130(18) 0.750(10) 0.394(3) 0.20(3) Uiso 1 1 d .
H3N H 0.194(7) 0.108(5) 0.4393(13) 0.068(10) Uiso 1 1 d .
H4N H 0.047(7) 0.512(5) 0.4085(14) 0.075(13) Uiso 1 1 d .
H5O H 0.852(11) 0.722(5) 0.3689(19) 0.138(17) Uiso 1 1 d .

loop_
_atom_site_aniso_label
_atom_site_aniso_U_11
_atom_site_aniso_U_22
_atom_site_aniso_U_33
_atom_site_aniso_U_23
_atom_site_aniso_U_13
_atom_site_aniso_U_12
I1 0.0768(2) 0.0713(2) 0.0722(2) -0.00688(11) 0.02410(13) -0.01110(11)
Cl1 0.0588(5) 0.0605(5) 0.0684(5) 0.0032(4) 0.0159(4) 0.0098(3)
C1 0.0600(19) 0.0562(19) 0.0530(18) -0.0019(14) 0.0058(14) -0.0011(14)
C4 0.066(2) 0.0511(17) 0.068(2) -0.0023(16) 0.0076(16) 0.0070(15)
C5 0.072(2) 0.0489(17) 0.071(2) 0.0045(16) 0.0106(17) -0.0037(15)
C2 0.087(3) 0.054(2) 0.073(2) 0.0042(17) 0.0260(18) 0.0112(17)
C3 0.090(3) 0.0508(19) 0.067(2) 0.0111(16) 0.0243(18) 0.0121(17)
C6 0.0595(19) 0.0557(19) 0.0462(16) 0.0005(13) 0.0008(13) 0.0058(14)
N1 0.0647(17) 0.0540(16) 0.0526(16) 0.0018(12) 0.0063(12) 0.0096(12)
C7 0.0556(18) 0.0574(19) 0.0492(17) -0.0039(14) 0.0006(13) 0.0060(13)
N3 0.0603(16) 0.0501(15) 0.0582(16) -0.0001(12) 0.0035(12) 0.0051(12)
C9 0.0600(19) 0.061(2) 0.062(2) -0.0083(16) 0.0056(15) 0.0088(15)
C8 0.067(2) 0.072(2) 0.0588(19) 0.0028(17) 0.0122(15) 0.0085(18)
N5 0.0683(19) 0.0580(18) 0.0570(17) 0.0041(13) 0.0071(13) 0.0164(14)
N4 0.0632(17) 0.0491(16) 0.0636(18) -0.0023(13) 0.0062(13) 0.0068(12)
O5 0.080(2) 0.0719(19) 0.093(2) 0.0058(14) 0.0188(17) 0.0039(15)
O2 0.093(2) 0.085(2) 0.146(3) 0.036(2) 0.047(2) 0.0394(17)
O1 0.103(3) 0.200(4) 0.100(3) -0.059(3) 0.030(2) -0.007(3)
O3 0.108(3) 0.083(2) 0.142(3) 0.043(2) 0.038(2) 0.0220(17)
O4 0.090(2) 0.109(3) 0.152(3) 0.023(2) -0.010(2) -0.026(2)

loop_
_atom_type_symbol
_atom_type_description
_atom_type_scat_dispersion_real
_atom_type_scat_dispersion_imag
_atom_type_scat_source
C C 0.0033 0.0016 'International Tables Vol C Tables 4.2.6.8 and 6.1.1.4'
H H 0.0000 0.0000 'International Tables Vol C Tables 4.2.6.8 and 6.1.1.4'
N N 0.0061 0.0033 'International Tables Vol C Tables 4.2.6.8 and 6.1.1.4'
O O 0.0106 0.0060 'International Tables Vol C Tables 4.2.6.8 and 6.1.1.4'
Ag Ag -0.8971 1.1015 'International Tables Vol C Tables 4.2.6.8 and 6.1.1.4'
I I -0.4742 1.8119 'International Tables Vol C Tables 4.2.6.8 and 6.1.1.4'
Cl Cl 0.1484 0.1585 'International Tables Vol C Tables 4.2.6.8 and 6.1.1.4'

loop_
_geom_angle_atom_site_label_1
_geom_angle_atom_site_label_2
_geom_angle_atom_site_label_3
_geom_angle
O4 Cl1 O3 110.6(2)
O4 Cl1 O2 112.7(2)
O3 Cl1 O2 109.3(2)
O4 Cl1 O1 107.1(3)
O3 Cl1 O1 109.8(3)
O2 Cl1 O1 107.2(3)
C2 C1 C5 120.2(3)
C2 C1 I1 120.2(3)
C5 C1 I1 119.6(3)
C5 C4 C6 119.8(3)
C4 C5 C1 119.9(3)
C1 C2 C3 119.6(3)
C6 C3 C2 120.2(3)
C3 C6 C4 120.2(3)
C3 C6 N1 115.6(3)
C4 C6 N1 124.2(3)
N3 N1 C6 113.9(3)
N4 C7 N5 108.0(3)
N4 C7 N3 121.7(3)
N5 C7 N3 130.3(3)
N1 N3 C7 111.8(3)
C8 C9 N4 106.9(3)
C9 C8 N5 106.9(4)
C7 N5 C8 109.0(3)
C7 N4 C9 109.1(3)

loop_
_geom_bond_atom_site_label_1
_geom_bond_atom_site_label_2
_geom_bond_distance
I1 C1 2.094(4)
Cl1 O4 1.399(3)
Cl1 O3 1.404(3)
Cl1 O2 1.418(3)
Cl1 O1 1.421(4)
C1 C2 1.381(5)
C1 C5 1.394(5)
C4 C5 1.368(5)
C4 C6 1.391(5)
C2 C3 1.381(5)
C3 C6 1.378(5)
C6 N1 1.411(5)
N1 N3 1.256(4)
C7 N4 1.324(4)
C7 N5 1.332(5)
C7 N3 1.391(5)
C9 C8 1.355(5)
C9 N4 1.365(5)
C8 N5 1.362(5)
